data_2227554
loop_
_publ_author_name
'Yang, Guiqiu'
'Xu, Hongcai'
'Yang, Huibin'
'Yu, Haibo'

_publ_section_title
;
 5-Chloromethyl-1,3-dimethyl-1<i>H</i>-pyrazole
;
_journal_coeditor_code HB5664
_journal_issue 11
_journal_name_full 'Acta Crystallographica Section E'
_journal_page_first o3006
_journal_paper_doi 10.1107/S1600536810042844
_journal_volume 66
_journal_year 2010
_chemical_formula_iupac 'C6 H9 Cl N2'
_chemical_formula_moiety 'C6 H9 Cl N2'
_chemical_formula_sum 'C6 H9 Cl N2'
_chemical_formula_weight 144.60
_chemical_melting_point_gt 361
_chemical_melting_point_lt 364
_chemical_name_systematic
;
5-Chloromethyl-1,3-dimethyl-1<i>H</i>-pyrazole
;
_space_group_IT_number 2
_symmetry_cell_setting triclinic
_symmetry_space_group_name_Hall '-P 1'
_symmetry_space_group_name_H-M 'P -1'
_atom_sites_solution_hydrogens geom
_atom_sites_solution_primary direct
_atom_sites_solution_secondary difmap
_audit_creation_method SHELXL-97
_cell_angle_alpha 88.3830(10)
_cell_angle_beta 77.563(2)
_cell_angle_gamma 85.725(2)
_cell_formula_units_Z 2
_cell_length_a 6.5210(7)
_cell_length_b 7.3111(7)
_cell_length_c 7.9854(8)
_cell_measurement_reflns_used 1109
_cell_measurement_temperature 296(2)
_cell_measurement_theta_max 26.71
_cell_measurement_theta_min 2.61
_cell_volume 370.71(7)
_computing_cell_refinement 'SAINT (Bruker, 2001)'
_computing_data_collection 'SMART (Bruker, 2001)'
_computing_data_reduction 'SAINT (Bruker, 2001)'
_computing_molecular_graphics 'SHELXTL (Sheldrick, 2008)'
_computing_publication_material 'SHELXTL (Sheldrick, 2008)'
_computing_structure_refinement 'SHELXL97 (Sheldrick, 2008)'
_computing_structure_solution 'SHELXS97 (Sheldrick, 2008)'
_diffrn_ambient_temperature 296(2)
_diffrn_measured_fraction_theta_full 0.993
_diffrn_measured_fraction_theta_max 0.993
_diffrn_measurement_device_type 'Bruker SMART CCD'
_diffrn_measurement_method '\f and \w'
_diffrn_radiation_monochromator graphite
_diffrn_radiation_source 'fine-focus sealed tube'
_diffrn_radiation_type MoK\a
_diffrn_radiation_wavelength 0.71073
_diffrn_reflns_av_R_equivalents 0.0112
_diffrn_reflns_av_sigmaI/netI 0.0195
_diffrn_reflns_limit_h_max 4
_diffrn_reflns_limit_h_min -7
_diffrn_reflns_limit_k_max 8
_diffrn_reflns_limit_k_min -7
_diffrn_reflns_limit_l_max 8
_diffrn_reflns_limit_l_min -9
_diffrn_reflns_number 1906
_diffrn_reflns_theta_full 25.03
_diffrn_reflns_theta_max 25.03
_diffrn_reflns_theta_min 2.61
_exptl_absorpt_coefficient_mu 0.427
_exptl_absorpt_correction_T_max 0.919
_exptl_absorpt_correction_T_min 0.890
_exptl_absorpt_correction_type multi-scan
_exptl_absorpt_process_details '(SADABS; Bruker, 2001)'
_exptl_crystal_colour COLORLESS
_exptl_crystal_density_diffrn 1.295
_exptl_crystal_density_method 'not measured'
_exptl_crystal_description BLOCK
_exptl_crystal_F_000 152
_exptl_crystal_size_max 0.28
_exptl_crystal_size_mid 0.22
_exptl_crystal_size_min 0.20
_refine_diff_density_max 0.224
_refine_diff_density_min -0.305
_refine_ls_extinction_coef 0.43(3)
_refine_ls_extinction_expression Fc^*^=kFc[1+0.001xFc^2^\l^3^/sin(2\q)]^-1/4^
_refine_ls_extinction_method 'SHELXL97 (Sheldrick, 2008)'
_refine_ls_goodness_of_fit_ref 1.052
_refine_ls_hydrogen_treatment constr
_refine_ls_matrix_type full
_refine_ls_number_parameters 85
_refine_ls_number_reflns 1304
_refine_ls_number_restraints 0
_refine_ls_restrained_S_all 1.052
_refine_ls_R_factor_all 0.0427
_refine_ls_R_factor_gt 0.0376
_refine_ls_shift/su_max 0.000
_refine_ls_shift/su_mean 0.000
_refine_ls_structure_factor_coef Fsqd
_refine_ls_weighting_details 'calc w=1/[\s^2^(Fo^2^)+(0.0513P)^2^+0.1537P] where P=(Fo^2^+2Fc^2^)/3'
_refine_ls_weighting_scheme calc
_refine_ls_wR_factor_gt 0.0999
_refine_ls_wR_factor_ref 0.1045
_reflns_number_gt 1135
_reflns_number_total 1304
_reflns_threshold_expression I>2\s(I)
_cod_data_source_file hb5664.cif
_cod_data_source_block I
_cod_original_cell_volume 370.71(6)
_cod_database_code 2227554
_cod_database_fobs_code 2227554

loop_
_symmetry_equiv_pos_as_xyz
'x, y, z'
'-x, -y, -z'

loop_
_atom_site_type_symbol
_atom_site_label
_atom_site_fract_x
_atom_site_fract_y
_atom_site_fract_z
_atom_site_U_iso_or_equiv
_atom_site_adp_type
_atom_site_calc_flag
_atom_site_refinement_flags
_atom_site_occupancy
_atom_site_disorder_assembly
_atom_site_disorder_group
Cl Cl1 1.05348(10) 0.89562(8) 0.28229(8) 0.0675(3) Uani d . 1 . .
N N1 0.7203(2) 0.6178(2) 0.1574(2) 0.0414(4) Uani d . 1 . .
N N2 0.5716(3) 0.4983(2) 0.2188(2) 0.0450(4) Uani d . 1 . .
C C1 1.0872(3) 0.6828(3) 0.1664(3) 0.0509(5) Uani d . 1 . .
H H1A 1.1141 0.7093 0.0443 0.061 Uiso calc R 1 . .
H H1B 1.2085 0.6102 0.1904 0.061 Uiso calc R 1 . .
C C2 0.8994(3) 0.5757(3) 0.2144(2) 0.0408(5) Uani d . 1 . .
C C3 0.8653(3) 0.4224(3) 0.3159(3) 0.0453(5) Uani d . 1 . .
H H3 0.9593 0.3600 0.3737 0.054 Uiso calc R 1 . .
C C4 0.6600(3) 0.3784(3) 0.3150(2) 0.0435(5) Uani d . 1 . .
C C5 0.5411(4) 0.2246(3) 0.4043(3) 0.0586(6) Uani d . 1 . .
H H5A 0.3958 0.2440 0.3976 0.088 Uiso calc R 1 . .
H H5B 0.5518 0.2198 0.5224 0.088 Uiso calc R 1 . .
H H5C 0.5991 0.1110 0.3504 0.088 Uiso calc R 1 . .
C C6 0.6713(4) 0.7699(3) 0.0489(3) 0.0579(6) Uani d . 1 . .
H H6A 0.5882 0.8648 0.1187 0.087 Uiso calc R 1 . .
H H6B 0.5937 0.7284 -0.0304 0.087 Uiso calc R 1 . .
H H6C 0.7997 0.8172 -0.0134 0.087 Uiso calc R 1 . .

loop_
_atom_site_aniso_label
_atom_site_aniso_U_11
_atom_site_aniso_U_22
_atom_site_aniso_U_33
_atom_site_aniso_U_12
_atom_site_aniso_U_13
_atom_site_aniso_U_23
Cl1 0.0728(5) 0.0529(4) 0.0782(5) -0.0180(3) -0.0135(3) -0.0100(3)
N1 0.0373(9) 0.0436(9) 0.0435(9) -0.0058(7) -0.0085(7) 0.0046(7)
N2 0.0381(9) 0.0480(10) 0.0493(9) -0.0092(7) -0.0085(7) 0.0007(7)
C1 0.0387(11) 0.0513(12) 0.0616(13) -0.0059(9) -0.0065(9) -0.0068(10)
C2 0.0346(10) 0.0425(10) 0.0449(10) -0.0009(8) -0.0073(8) -0.0066(8)
C3 0.0455(11) 0.0434(11) 0.0487(11) 0.0015(9) -0.0157(9) -0.0001(8)
C4 0.0467(11) 0.0402(10) 0.0417(10) -0.0053(8) -0.0044(8) -0.0028(8)
C5 0.0652(15) 0.0492(12) 0.0589(13) -0.0133(11) -0.0054(11) 0.0036(10)
C6 0.0584(14) 0.0556(13) 0.0635(14) -0.0074(11) -0.0219(11) 0.0140(11)

loop_
_atom_type_symbol
_atom_type_description
_atom_type_scat_dispersion_real
_atom_type_scat_dispersion_imag
_atom_type_scat_source
C C 0.0033 0.0016 'International Tables Vol C Tables 4.2.6.8 and 6.1.1.4'
H H 0.0000 0.0000 'International Tables Vol C Tables 4.2.6.8 and 6.1.1.4'
N N 0.0061 0.0033 'International Tables Vol C Tables 4.2.6.8 and 6.1.1.4'
Cl Cl 0.1484 0.1585 'International Tables Vol C Tables 4.2.6.8 and 6.1.1.4'

loop_
_geom_angle_atom_site_label_1
_geom_angle_atom_site_label_2
_geom_angle_atom_site_label_3
_geom_angle_site_symmetry_1
_geom_angle_site_symmetry_3
_geom_angle
_geom_angle_publ_flag
C2 N1 N2 . . 111.77(16) ?
C2 N1 C6 . . 128.92(17) ?
N2 N1 C6 . . 119.29(16) ?
C4 N2 N1 . . 105.36(15) ?
C2 C1 Cl1 . . 111.73(14) ?
C2 C1 H1A . . 109.3 ?
Cl1 C1 H1A . . 109.3 ?
C2 C1 H1B . . 109.3 ?
Cl1 C1 H1B . . 109.3 ?
H1A C1 H1B . . 107.9 ?
N1 C2 C3 . . 106.40(17) ?
N1 C2 C1 . . 123.08(18) ?
C3 C2 C1 . . 130.52(19) ?
C2 C3 C4 . . 106.02(17) ?
C2 C3 H3 . . 127.0 ?
C4 C3 H3 . . 127.0 ?
N2 C4 C3 . . 110.45(17) ?
N2 C4 C5 . . 120.51(19) ?
C3 C4 C5 . . 129.03(19) ?
C4 C5 H5A . . 109.5 ?
C4 C5 H5B . . 109.5 ?
H5A C5 H5B . . 109.5 ?
C4 C5 H5C . . 109.5 ?
H5A C5 H5C . . 109.5 ?
H5B C5 H5C . . 109.5 ?
N1 C6 H6A . . 109.5 ?
N1 C6 H6B . . 109.5 ?
H6A C6 H6B . . 109.5 ?
N1 C6 H6C . . 109.5 ?
H6A C6 H6C . . 109.5 ?
H6B C6 H6C . . 109.5 ?

loop_
_geom_bond_atom_site_label_1
_geom_bond_atom_site_label_2
_geom_bond_site_symmetry_2
_geom_bond_distance
_geom_bond_publ_flag
Cl1 C1 . 1.808(2) ?
N1 C2 . 1.354(2) ?
N1 N2 . 1.357(2) ?
N1 C6 . 1.449(3) ?
N2 C4 . 1.330(3) ?
C1 C2 . 1.478(3) ?
C1 H1A . 0.9700 ?
C1 H1B . 0.9700 ?
C2 C3 . 1.368(3) ?
C3 C4 . 1.401(3) ?
C3 H3 . 0.9300 ?
C4 C5 . 1.490(3) ?
C5 H5A . 0.9600 ?
C5 H5B . 0.9600 ?
C5 H5C . 0.9600 ?
C6 H6A . 0.9600 ?
C6 H6B . 0.9600 ?
C6 H6C . 0.9600 ?

loop_
_geom_hbond_atom_site_label_D
_geom_hbond_atom_site_label_H
_geom_hbond_atom_site_label_A
_geom_hbond_site_symmetry_A
_geom_hbond_distance_DH
_geom_hbond_distance_HA
_geom_hbond_distance_DA
_geom_hbond_angle_DHA
C1 H1B N2 1_655 0.97 2.50 3.446(3) 164

loop_
_geom_torsion_atom_site_label_1
_geom_torsion_atom_site_label_2
_geom_torsion_atom_site_label_3
_geom_torsion_atom_site_label_4
_geom_torsion_site_symmetry_1
_geom_torsion_site_symmetry_2
_geom_torsion_site_symmetry_3
_geom_torsion_site_symmetry_4
_geom_torsion
_geom_torsion_publ_flag
C2 N1 N2 C4 . . . . -0.5(2) ?
C6 N1 N2 C4 . . . . -178.81(18) ?
N2 N1 C2 C3 . . . . 0.3(2) ?
C6 N1 C2 C3 . . . . 178.48(19) ?
N2 N1 C2 C1 . . . . 179.62(17) ?
C6 N1 C2 C1 . . . . -2.2(3) ?
Cl1 C1 C2 N1 . . . . 76.5(2) ?
Cl1 C1 C2 C3 . . . . -104.4(2) ?
N1 C2 C3 C4 . . . . -0.1(2) ?
C1 C2 C3 C4 . . . . -179.3(2) ?
N1 N2 C4 C3 . . . . 0.4(2) ?
N1 N2 C4 C5 . . . . -179.94(17) ?
C2 C3 C4 N2 . . . . -0.2(2) ?
C2 C3 C4 C5 . . . . -179.8(2) ?

loop_
_cod_related_entry_id
_cod_related_entry_database
_cod_related_entry_code
1 ChemSpider 4142693
